data_7708312
loop_
_publ_author_name
'Eilrich, Volker Jens'
'Grell, Toni'
'L\"onnecke, Peter'
'Hey-Hawkins, Evamarie'

_publ_section_title
;
 Facile synthesis of cyclo-(P4tBu3)-containing oligo- and pnictaphosphanes
;
_journal_name_full 'Dalton Transactions'
_journal_paper_doi 10.1039/D1DT02639A
_journal_year 2021
_chemical_formula_moiety 'C36 H81 As P12'
_chemical_formula_sum 'C36 H81 As P12'
_chemical_formula_weight 960.56
_space_group_crystal_system monoclinic
_space_group_IT_number 14
_space_group_name_Hall '-P 2ybc'
_space_group_name_H-M_alt 'P 1 21/c 1'
_atom_sites_solution_hydrogens geom
_atom_sites_solution_primary dual
_atom_sites_solution_secondary difmap
_audit_creation_method SHELXL-2018/3
_audit_update_record
;
2021-07-19 deposited with the CCDC.	2021-09-03 downloaded from the CCDC.
;
_cell_angle_alpha 90
_cell_angle_beta 101.0980(10)
_cell_angle_gamma 90
_cell_formula_units_Z 4
_cell_length_a 13.8340(2)
_cell_length_b 23.4873(2)
_cell_length_c 16.4233(2)
_cell_measurement_reflns_used 23333
_cell_measurement_temperature 130(2)
_cell_measurement_theta_max 32.3160
_cell_measurement_theta_min 2.6780
_cell_volume 5236.52(11)
_computing_cell_refinement 'CrysAlisPro 1.171.41.93a (Rigaku OD, 2020)'
_computing_data_collection 'CrysAlisPro 1.171.41.93a (Rigaku OD, 2020)'
_computing_data_reduction 'CrysAlisPro 1.171.41.93a (Rigaku OD, 2020)'
_computing_molecular_graphics
;
 ORTEP3 for Windows
 L. J. Farrugia, J. Appl. Crystallogr. 1997, 30, 565.
 or
 DIAMOND Version 4.5.3
 K. Brandenburg, Crystal Impact GbR, Bonn, Germany
;
_computing_publication_material
;
 WINGX
 L.J. Farrugia,
 J. Appl. Cryst., 2012, 45, 849-854.
;
_computing_structure_refinement 'SHELXL-2018/3 (Sheldrick, 2018)'
_computing_structure_solution SHELXT-2018-2
_diffrn_ambient_temperature 130(2)
_diffrn_detector_area_resol_mean 16.3560
_diffrn_measured_fraction_theta_full 1.000
_diffrn_measured_fraction_theta_max 0.919
_diffrn_measurement_device_type 'Xcalibur, Sapphire3, Gemini'
_diffrn_measurement_method '\w scans'
_diffrn_radiation_type MoK\a
_diffrn_radiation_wavelength 0.71073
_diffrn_reflns_av_R_equivalents 0.0458
_diffrn_reflns_av_unetI/netI 0.0432
_diffrn_reflns_Laue_measured_fraction_full 1.000
_diffrn_reflns_Laue_measured_fraction_max 0.919
_diffrn_reflns_limit_h_max 19
_diffrn_reflns_limit_h_min -20
_diffrn_reflns_limit_k_max 35
_diffrn_reflns_limit_k_min -34
_diffrn_reflns_limit_l_max 24
_diffrn_reflns_limit_l_min -23
_diffrn_reflns_number 78078
_diffrn_reflns_point_group_measured_fraction_full 1.000
_diffrn_reflns_point_group_measured_fraction_max 0.919
_diffrn_reflns_theta_full 30.510
_diffrn_reflns_theta_max 32.689
_diffrn_reflns_theta_min 2.293
_diffrn_source 'fine-focus sealed X-ray tube'
_exptl_absorpt_coefficient_mu 1.039
_exptl_absorpt_correction_T_max 1.00000
_exptl_absorpt_correction_T_min 0.98587
_exptl_absorpt_correction_type multi-scan
_exptl_absorpt_process_details
;
CrysAlisPro 1.171.41.93a (Rigaku Oxford Diffraction, 2020)
Empirical absorption correction using spherical harmonics,
implemented in SCALE3 ABSPACK scaling algorithm.
;
_exptl_crystal_colour 'clear colourless'
_exptl_crystal_density_diffrn 1.218
_exptl_crystal_description prism
_exptl_crystal_F_000 2040
_exptl_crystal_size_max 0.40
_exptl_crystal_size_mid 0.30
_exptl_crystal_size_min 0.25
_refine_diff_density_max 0.418
_refine_diff_density_min -0.412
_refine_diff_density_rms 0.073
_refine_ls_extinction_method none
_refine_ls_goodness_of_fit_ref 1.044
_refine_ls_hydrogen_treatment constr
_refine_ls_matrix_type full
_refine_ls_number_parameters 469
_refine_ls_number_reflns 17694
_refine_ls_number_restraints 0
_refine_ls_restrained_S_all 1.044
_refine_ls_R_factor_all 0.0577
_refine_ls_R_factor_gt 0.0348
_refine_ls_shift/su_max 0.001
_refine_ls_shift/su_mean 0.000
_refine_ls_structure_factor_coef Fsqd
_refine_ls_weighting_details 'w=1/[\s^2^(Fo^2^)+(0.0273P)^2^+1.4922P] where P=(Fo^2^+2Fc^2^)/3'
_refine_ls_weighting_scheme calc
_refine_ls_wR_factor_gt 0.0678
_refine_ls_wR_factor_ref 0.0760
_reflns_Friedel_coverage 0.000
_reflns_number_gt 13441
_reflns_number_total 17694
_reflns_threshold_expression 'I > 2\s(I)'
_cod_data_source_file d1dt02639a2.cif
_cod_data_source_block comp7_x3403fin
_cod_original_sg_symbol_H-M 'P 21/c'
_cod_database_code 7708312
_shelx_shelxl_version_number 2018/3
_shelx_space_group_comment
;
The symmetry employed for this shelxl refinement is uniquely defined
by the following loop, which should always be used as a source of
symmetry information in preference to the above space-group names.
They are only intended as comments.
;

loop_
_space_group_symop_operation_xyz
'x, y, z'
'-x, y+1/2, -z+1/2'
'-x, -y, -z'
'x, -y-1/2, z-1/2'

loop_
_atom_site_label
_atom_site_type_symbol
_atom_site_fract_x
_atom_site_fract_y
_atom_site_fract_z
_atom_site_U_iso_or_equiv
_atom_site_adp_type
_atom_site_occupancy
_atom_site_site_symmetry_order
_atom_site_calc_flag
_atom_site_refinement_flags_posn
_atom_site_refinement_flags_adp
_atom_site_refinement_flags_occupancy
_atom_site_disorder_assembly
_atom_site_disorder_group
As1 As 0.71754(2) 0.25250(2) 0.64480(2) 0.01567(4) Uani 1 1 d . . . . .
P1 P 0.76253(3) 0.17215(2) 0.72956(2) 0.01620(8) Uani 1 1 d . . . . .
P2 P 0.79523(4) 0.10946(2) 0.63662(3) 0.02167(9) Uani 1 1 d . . . . .
P3 P 0.94523(3) 0.10243(2) 0.71318(3) 0.02246(9) Uani 1 1 d . . . . .
P4 P 0.92310(3) 0.18796(2) 0.76329(2) 0.01785(8) Uani 1 1 d . . . . .
P5 P 0.81737(3) 0.31435(2) 0.73776(2) 0.01609(8) Uani 1 1 d . . . . .
P6 P 0.89651(3) 0.35969(2) 0.65096(3) 0.01930(8) Uani 1 1 d . . . . .
P7 P 0.83325(3) 0.43976(2) 0.68883(3) 0.01924(8) Uani 1 1 d . . . . .
P8 P 0.71542(3) 0.38800(2) 0.72654(2) 0.01726(8) Uani 1 1 d . . . . .
P9 P 0.57678(3) 0.27044(2) 0.70190(2) 0.01567(7) Uani 1 1 d . . . . .
P10 P 0.46595(3) 0.28687(2) 0.58637(3) 0.02020(8) Uani 1 1 d . . . . .
P11 P 0.38344(3) 0.21183(2) 0.61791(3) 0.01968(8) Uani 1 1 d . . . . .
P12 P 0.52203(3) 0.18160(2) 0.69712(2) 0.01738(8) Uani 1 1 d . . . . .
C1 C 0.73533(15) 0.04068(7) 0.66088(11) 0.0278(4) Uani 1 1 d . . . . .
C2 C 0.62967(15) 0.04161(8) 0.61230(13) 0.0367(5) Uani 1 1 d . . . . .
H2A H 0.629959 0.047806 0.553342 0.055 Uiso 1 1 calc R U . . .
H2B H 0.593309 0.072474 0.633032 0.055 Uiso 1 1 calc R U . . .
H2C H 0.597828 0.005142 0.619314 0.055 Uiso 1 1 calc R U . . .
C3 C 0.73652(17) 0.03074(7) 0.75267(12) 0.0356(4) Uani 1 1 d . . . . .
H3A H 0.705841 -0.006043 0.759941 0.053 Uiso 1 1 calc R U . . .
H3B H 0.699745 0.061192 0.773920 0.053 Uiso 1 1 calc R U . . .
H3C H 0.804743 0.030686 0.783246 0.053 Uiso 1 1 calc R U . . .
C4 C 0.79273(16) -0.00669(7) 0.62747(13) 0.0368(5) Uani 1 1 d . . . . .
H4A H 0.761710 -0.043479 0.634052 0.055 Uiso 1 1 calc R U . . .
H4B H 0.860791 -0.007018 0.658400 0.055 Uiso 1 1 calc R U . . .
H4C H 0.792494 0.000067 0.568551 0.055 Uiso 1 1 calc R U . . .
C5 C 1.03032(15) 0.11768(8) 0.63868(12) 0.0317(4) Uani 1 1 d . . . . .
C6 C 0.99622(16) 0.16547(8) 0.57718(12) 0.0345(4) Uani 1 1 d . . . . .
H6A H 0.989556 0.200739 0.607512 0.052 Uiso 1 1 calc R U . . .
H6B H 0.932423 0.155423 0.542887 0.052 Uiso 1 1 calc R U . . .
H6C H 1.044724 0.171011 0.541569 0.052 Uiso 1 1 calc R U . . .
C7 C 1.0378(2) 0.06194(10) 0.59193(15) 0.0509(6) Uani 1 1 d . . . . .
H7A H 1.084913 0.066624 0.554828 0.076 Uiso 1 1 calc R U . . .
H7B H 0.973022 0.052090 0.559246 0.076 Uiso 1 1 calc R U . . .
H7C H 1.060379 0.031451 0.631804 0.076 Uiso 1 1 calc R U . . .
C8 C 1.12944(16) 0.13286(11) 0.69300(14) 0.0463(5) Uani 1 1 d . . . . .
H8A H 1.177564 0.140548 0.657709 0.069 Uiso 1 1 calc R U . . .
H8B H 1.152459 0.100986 0.730211 0.069 Uiso 1 1 calc R U . . .
H8C H 1.121893 0.166790 0.725943 0.069 Uiso 1 1 calc R U . . .
C9 C 0.95156(13) 0.17699(7) 0.87948(10) 0.0238(3) Uani 1 1 d . . . . .
C10 C 0.91330(16) 0.12116(7) 0.90791(11) 0.0304(4) Uani 1 1 d . . . . .
H10A H 0.929063 0.119064 0.968623 0.046 Uiso 1 1 calc R U . . .
H10B H 0.944445 0.089246 0.884428 0.046 Uiso 1 1 calc R U . . .
H10C H 0.841731 0.119206 0.889010 0.046 Uiso 1 1 calc R U . . .
C11 C 1.06368(16) 0.17862(10) 0.90471(13) 0.0432(5) Uani 1 1 d . . . . .
H11A H 1.088081 0.215281 0.888541 0.065 Uiso 1 1 calc R U . . .
H11B H 1.092157 0.147738 0.876825 0.065 Uiso 1 1 calc R U . . .
H11C H 1.082773 0.173884 0.964952 0.065 Uiso 1 1 calc R U . . .
C12 C 0.90602(18) 0.22620(8) 0.91931(11) 0.0363(5) Uani 1 1 d . . . . .
H12A H 0.834204 0.225052 0.901838 0.054 Uiso 1 1 calc R U . . .
H12B H 0.931036 0.262337 0.901874 0.054 Uiso 1 1 calc R U . . .
H12C H 0.923520 0.222868 0.979841 0.054 Uiso 1 1 calc R U . . .
C13 C 1.02902(13) 0.36424(7) 0.70645(12) 0.0266(4) Uani 1 1 d . . . . .
C14 C 1.07901(14) 0.30919(8) 0.68660(14) 0.0373(5) Uani 1 1 d . . . . .
H14A H 1.149207 0.310607 0.711755 0.056 Uiso 1 1 calc R U . . .
H14B H 1.071472 0.305105 0.626319 0.056 Uiso 1 1 calc R U . . .
H14C H 1.048360 0.276628 0.709009 0.056 Uiso 1 1 calc R U . . .
C15 C 1.07362(14) 0.41460(8) 0.66764(13) 0.0338(4) Uani 1 1 d . . . . .
H15A H 1.041370 0.449889 0.679800 0.051 Uiso 1 1 calc R U . . .
H15B H 1.063786 0.409277 0.607418 0.051 Uiso 1 1 calc R U . . .
H15C H 1.144291 0.416902 0.690814 0.051 Uiso 1 1 calc R U . . .
C16 C 1.04296(15) 0.37209(8) 0.80014(12) 0.0350(4) Uani 1 1 d . . . . .
H16A H 1.113479 0.373724 0.824130 0.052 Uiso 1 1 calc R U . . .
H16B H 1.013012 0.339974 0.824239 0.052 Uiso 1 1 calc R U . . .
H16C H 1.011364 0.407610 0.812265 0.052 Uiso 1 1 calc R U . . .
C17 C 0.76995(14) 0.47189(7) 0.58722(10) 0.0250(3) Uani 1 1 d . . . . .
C18 C 0.71076(15) 0.42991(8) 0.52644(10) 0.0295(4) Uani 1 1 d . . . . .
H18A H 0.681726 0.449863 0.475143 0.044 Uiso 1 1 calc R U . . .
H18B H 0.658212 0.413302 0.551227 0.044 Uiso 1 1 calc R U . . .
H18C H 0.754306 0.399592 0.513878 0.044 Uiso 1 1 calc R U . . .
C19 C 0.85051(16) 0.49938(8) 0.54884(12) 0.0356(4) Uani 1 1 d . . . . .
H19A H 0.820570 0.519101 0.497593 0.053 Uiso 1 1 calc R U . . .
H19B H 0.895574 0.469904 0.536234 0.053 Uiso 1 1 calc R U . . .
H19C H 0.887156 0.526793 0.588043 0.053 Uiso 1 1 calc R U . . .
C20 C 0.70107(17) 0.51761(8) 0.60990(12) 0.0357(5) Uani 1 1 d . . . . .
H20A H 0.739137 0.544772 0.648657 0.054 Uiso 1 1 calc R U . . .
H20B H 0.650766 0.499691 0.636015 0.054 Uiso 1 1 calc R U . . .
H20C H 0.669151 0.537691 0.559554 0.054 Uiso 1 1 calc R U . . .
C21 C 0.71946(14) 0.41014(7) 0.83789(10) 0.0253(4) Uani 1 1 d . . . . .
C22 C 0.66085(17) 0.36602(9) 0.87664(12) 0.0402(5) Uani 1 1 d . . . . .
H22A H 0.691819 0.328563 0.875673 0.060 Uiso 1 1 calc R U . . .
H22B H 0.593206 0.364448 0.844947 0.060 Uiso 1 1 calc R U . . .
H22C H 0.659927 0.376751 0.934149 0.060 Uiso 1 1 calc R U . . .
C23 C 0.82237(16) 0.41386(8) 0.89041(11) 0.0335(4) Uani 1 1 d . . . . .
H23A H 0.818142 0.425644 0.946853 0.050 Uiso 1 1 calc R U . . .
H23B H 0.861099 0.441814 0.866071 0.050 Uiso 1 1 calc R U . . .
H23C H 0.854297 0.376508 0.892185 0.050 Uiso 1 1 calc R U . . .
C24 C 0.6699(2) 0.46834(9) 0.83346(14) 0.0498(6) Uani 1 1 d . . . . .
H24A H 0.602541 0.465322 0.801576 0.075 Uiso 1 1 calc R U . . .
H24B H 0.707220 0.495453 0.806241 0.075 Uiso 1 1 calc R U . . .
H24C H 0.668192 0.481644 0.889715 0.075 Uiso 1 1 calc R U . . .
C25 C 0.38978(13) 0.34857(7) 0.61238(11) 0.0263(4) Uani 1 1 d . . . . .
C26 C 0.29276(14) 0.34579(8) 0.54995(12) 0.0332(4) Uani 1 1 d . . . . .
H26A H 0.251623 0.378470 0.558131 0.050 Uiso 1 1 calc R U . . .
H26B H 0.258213 0.310444 0.558133 0.050 Uiso 1 1 calc R U . . .
H26C H 0.306113 0.346673 0.493491 0.050 Uiso 1 1 calc R U . . .
C27 C 0.36948(15) 0.34813(8) 0.70048(12) 0.0336(4) Uani 1 1 d . . . . .
H27A H 0.432018 0.349588 0.740350 0.050 Uiso 1 1 calc R U . . .
H27B H 0.334054 0.313214 0.709234 0.050 Uiso 1 1 calc R U . . .
H27C H 0.329323 0.381295 0.708428 0.050 Uiso 1 1 calc R U . . .
C28 C 0.44553(15) 0.40293(8) 0.59825(14) 0.0361(4) Uani 1 1 d . . . . .
H28A H 0.459213 0.402724 0.541876 0.054 Uiso 1 1 calc R U . . .
H28B H 0.507745 0.404599 0.638507 0.054 Uiso 1 1 calc R U . . .
H28C H 0.405290 0.436245 0.605315 0.054 Uiso 1 1 calc R U . . .
C29 C 0.37368(13) 0.16442(7) 0.52375(10) 0.0248(3) Uani 1 1 d . . . . .
C30 C 0.28670(15) 0.18723(9) 0.45984(12) 0.0381(5) Uani 1 1 d . . . . .
H30A H 0.300325 0.226491 0.445285 0.057 Uiso 1 1 calc R U . . .
H30B H 0.226832 0.186343 0.483450 0.057 Uiso 1 1 calc R U . . .
H30C H 0.277344 0.163430 0.409920 0.057 Uiso 1 1 calc R U . . .
C31 C 0.35075(16) 0.10466(8) 0.55207(12) 0.0341(4) Uani 1 1 d . . . . .
H31A H 0.342186 0.078535 0.504699 0.051 Uiso 1 1 calc R U . . .
H31B H 0.290073 0.105731 0.574523 0.051 Uiso 1 1 calc R U . . .
H31C H 0.405320 0.091460 0.595123 0.051 Uiso 1 1 calc R U . . .
C32 C 0.46632(14) 0.16230(8) 0.48622(11) 0.0297(4) Uani 1 1 d . . . . .
H32A H 0.522102 0.149403 0.528343 0.045 Uiso 1 1 calc R U . . .
H32B H 0.480230 0.200374 0.466931 0.045 Uiso 1 1 calc R U . . .
H32C H 0.456109 0.135777 0.439286 0.045 Uiso 1 1 calc R U . . .
C33 C 0.48933(14) 0.17028(7) 0.80249(10) 0.0246(3) Uani 1 1 d . . . . .
C34 C 0.41626(16) 0.21284(9) 0.82470(12) 0.0378(5) Uani 1 1 d . . . . .
H34A H 0.404842 0.204770 0.880633 0.057 Uiso 1 1 calc R U . . .
H34B H 0.353935 0.209844 0.784790 0.057 Uiso 1 1 calc R U . . .
H34C H 0.442733 0.251435 0.823056 0.057 Uiso 1 1 calc R U . . .
C35 C 0.4457(2) 0.11023(9) 0.79931(14) 0.0476(6) Uani 1 1 d . . . . .
H35A H 0.385777 0.108629 0.756405 0.071 Uiso 1 1 calc R U . . .
H35B H 0.429589 0.100838 0.853284 0.071 Uiso 1 1 calc R U . . .
H35C H 0.493845 0.082793 0.786190 0.071 Uiso 1 1 calc R U . . .
C36 C 0.58406(15) 0.17287(9) 0.86741(11) 0.0350(4) Uani 1 1 d . . . . .
H36A H 0.613018 0.210948 0.867437 0.053 Uiso 1 1 calc R U . . .
H36B H 0.630740 0.144528 0.854254 0.053 Uiso 1 1 calc R U . . .
H36C H 0.569373 0.164789 0.922295 0.053 Uiso 1 1 calc R U . . .

loop_
_atom_site_aniso_label
_atom_site_aniso_U_11
_atom_site_aniso_U_22
_atom_site_aniso_U_33
_atom_site_aniso_U_23
_atom_site_aniso_U_13
_atom_site_aniso_U_12
As1 0.01375(7) 0.01394(6) 0.01872(7) 0.00024(5) 0.00166(6) -0.00025(6)
P1 0.01493(19) 0.01320(15) 0.01935(18) 0.00045(13) 0.00047(15) 0.00062(14)
P2 0.0258(2) 0.01571(17) 0.02146(19) -0.00178(14) -0.00052(17) 0.00340(16)
P3 0.0232(2) 0.01996(18) 0.0236(2) 0.00122(15) 0.00298(17) 0.00697(16)
P4 0.0159(2) 0.01840(17) 0.01839(18) 0.00106(14) 0.00110(15) 0.00107(15)
P5 0.01367(19) 0.01369(16) 0.02020(18) -0.00030(13) 0.00145(15) -0.00084(14)
P6 0.0155(2) 0.01752(17) 0.0254(2) -0.00066(15) 0.00532(16) -0.00194(15)
P7 0.0213(2) 0.01472(16) 0.02141(19) -0.00044(14) 0.00338(16) -0.00186(15)
P8 0.0171(2) 0.01595(16) 0.01874(18) -0.00153(14) 0.00362(15) 0.00054(15)
P9 0.01225(18) 0.01459(16) 0.01973(18) 0.00090(13) 0.00200(14) -0.00059(14)
P10 0.0146(2) 0.02244(18) 0.0228(2) 0.00454(15) 0.00163(16) 0.00097(16)
P11 0.01404(19) 0.02393(19) 0.02088(19) -0.00164(15) 0.00289(15) -0.00320(16)
P12 0.0170(2) 0.01674(17) 0.01823(18) 0.00053(14) 0.00306(15) -0.00304(15)
C1 0.0316(10) 0.0153(7) 0.0334(9) -0.0010(6) -0.0019(8) 0.0018(7)
C2 0.0321(11) 0.0216(8) 0.0518(12) -0.0036(8) -0.0037(9) -0.0021(8)
C3 0.0446(13) 0.0194(8) 0.0419(11) 0.0041(7) 0.0060(9) -0.0038(8)
C4 0.0424(12) 0.0175(8) 0.0463(11) -0.0060(7) -0.0025(9) 0.0058(8)
C5 0.0301(10) 0.0345(9) 0.0323(9) -0.0021(7) 0.0106(8) 0.0093(8)
C6 0.0396(12) 0.0385(10) 0.0279(9) 0.0020(8) 0.0129(8) 0.0007(9)
C7 0.0599(17) 0.0468(12) 0.0521(13) -0.0067(10) 0.0261(12) 0.0208(12)
C8 0.0248(11) 0.0692(15) 0.0468(12) 0.0015(11) 0.0120(9) 0.0072(11)
C9 0.0229(9) 0.0263(8) 0.0199(7) 0.0017(6) -0.0021(6) -0.0003(7)
C10 0.0389(11) 0.0306(9) 0.0215(8) 0.0053(7) 0.0055(8) 0.0001(8)
C11 0.0263(11) 0.0647(14) 0.0325(10) 0.0097(10) -0.0100(8) -0.0058(10)
C12 0.0556(14) 0.0320(9) 0.0192(8) -0.0021(7) 0.0019(8) 0.0045(9)
C13 0.0144(8) 0.0224(8) 0.0421(10) 0.0019(7) 0.0033(7) -0.0038(6)
C14 0.0183(9) 0.0273(9) 0.0676(14) 0.0029(9) 0.0113(9) 0.0019(7)
C15 0.0201(9) 0.0281(9) 0.0533(12) 0.0025(8) 0.0076(8) -0.0077(7)
C16 0.0231(10) 0.0371(10) 0.0398(10) 0.0053(8) -0.0065(8) -0.0079(8)
C17 0.0313(10) 0.0210(7) 0.0238(8) 0.0032(6) 0.0082(7) 0.0047(7)
C18 0.0315(10) 0.0346(9) 0.0209(8) 0.0012(7) 0.0018(7) 0.0056(8)
C19 0.0443(13) 0.0285(9) 0.0365(10) 0.0085(7) 0.0145(9) -0.0022(8)
C20 0.0459(13) 0.0273(9) 0.0341(10) 0.0050(7) 0.0081(9) 0.0150(9)
C21 0.0327(10) 0.0238(7) 0.0205(8) -0.0048(6) 0.0082(7) -0.0012(7)
C22 0.0446(13) 0.0539(12) 0.0262(9) -0.0114(9) 0.0170(9) -0.0187(10)
C23 0.0418(12) 0.0380(10) 0.0201(8) -0.0041(7) 0.0043(8) -0.0104(9)
C24 0.0707(18) 0.0409(11) 0.0383(11) -0.0132(9) 0.0120(11) 0.0220(12)
C25 0.0171(8) 0.0242(8) 0.0359(9) 0.0047(7) 0.0006(7) 0.0050(6)
C26 0.0178(9) 0.0345(9) 0.0432(11) 0.0047(8) -0.0041(8) 0.0062(7)
C27 0.0269(10) 0.0330(9) 0.0406(10) -0.0035(8) 0.0055(8) 0.0112(8)
C28 0.0229(10) 0.0252(8) 0.0564(12) 0.0085(8) -0.0017(9) 0.0019(7)
C29 0.0213(9) 0.0310(8) 0.0211(8) -0.0051(6) 0.0019(6) -0.0041(7)
C30 0.0258(10) 0.0556(12) 0.0285(9) -0.0071(9) -0.0055(8) -0.0035(9)
C31 0.0339(11) 0.0321(9) 0.0362(10) -0.0107(8) 0.0066(8) -0.0120(8)
C32 0.0299(10) 0.0379(9) 0.0225(8) -0.0056(7) 0.0081(7) -0.0007(8)
C33 0.0270(9) 0.0262(8) 0.0215(8) 0.0037(6) 0.0067(7) -0.0048(7)
C34 0.0363(12) 0.0563(12) 0.0231(9) 0.0019(8) 0.0116(8) 0.0077(10)
C35 0.0687(18) 0.0391(11) 0.0408(12) 0.0045(9) 0.0252(12) -0.0228(11)
C36 0.0331(11) 0.0513(11) 0.0205(8) 0.0097(8) 0.0047(8) 0.0010(9)

loop_
_atom_type_symbol
_atom_type_description
_atom_type_scat_dispersion_real
_atom_type_scat_dispersion_imag
_atom_type_scat_source
As As 0.0499 2.0058 'International Tables Vol C Tables 4.2.6.8 and 6.1.1.4'
P P 0.1023 0.0942 'International Tables Vol C Tables 4.2.6.8 and 6.1.1.4'
C C 0.0033 0.0016 'International Tables Vol C Tables 4.2.6.8 and 6.1.1.4'
H H 0.0000 0.0000 'International Tables Vol C Tables 4.2.6.8 and 6.1.1.4'

loop_
_geom_angle_atom_site_label_1
_geom_angle_atom_site_label_2
_geom_angle_atom_site_label_3
_geom_angle
_geom_angle_site_symmetry_1
_geom_angle_site_symmetry_3
_geom_angle_publ_flag
P5 As1 P9 93.339(15) . . ?
P5 As1 P1 93.200(14) . . ?
P9 As1 P1 93.018(15) . . ?
P4 P1 P2 87.48(2) . . ?
P4 P1 As1 98.717(18) . . ?
P2 P1 As1 100.942(19) . . ?
C1 P2 P3 102.53(6) . . ?
C1 P2 P1 105.36(6) . . ?
P3 P2 P1 87.24(2) . . ?
C5 P3 P4 102.52(6) . . ?
C5 P3 P2 104.52(7) . . ?
P4 P3 P2 87.82(2) . . ?
C9 P4 P3 103.57(5) . . ?
C9 P4 P1 103.51(6) . . ?
P3 P4 P1 87.63(2) . . ?
P8 P5 P6 87.53(2) . . ?
P8 P5 As1 98.233(19) . . ?
P6 P5 As1 100.328(19) . . ?
C13 P6 P7 102.49(6) . . ?
C13 P6 P5 105.62(6) . . ?
P7 P6 P5 87.52(2) . . ?
C17 P7 P6 103.45(5) . . ?
C17 P7 P8 103.04(6) . . ?
P6 P7 P8 87.96(2) . . ?
C21 P8 P7 103.48(6) . . ?
C21 P8 P5 103.54(6) . . ?
P7 P8 P5 87.75(2) . . ?
P12 P9 P10 87.62(2) . . ?
P12 P9 As1 96.922(18) . . ?
P10 P9 As1 100.241(19) . . ?
C25 P10 P11 102.87(6) . . ?
C25 P10 P9 105.21(6) . . ?
P11 P10 P9 87.95(2) . . ?
C29 P11 P10 103.68(6) . . ?
C29 P11 P12 102.06(6) . . ?
P10 P11 P12 88.04(2) . . ?
C33 P12 P9 103.91(5) . . ?
C33 P12 P11 104.48(6) . . ?
P9 P12 P11 88.29(2) . . ?
C3 C1 C2 110.30(17) . . ?
C3 C1 C4 109.67(15) . . ?
C2 C1 C4 109.54(15) . . ?
C3 C1 P2 114.68(12) . . ?
C2 C1 P2 106.98(12) . . ?
C4 C1 P2 105.48(13) . . ?
C1 C2 H2A 109.5 . . ?
C1 C2 H2B 109.5 . . ?
H2A C2 H2B 109.5 . . ?
C1 C2 H2C 109.5 . . ?
H2A C2 H2C 109.5 . . ?
H2B C2 H2C 109.5 . . ?
C1 C3 H3A 109.5 . . ?
C1 C3 H3B 109.5 . . ?
H3A C3 H3B 109.5 . . ?
C1 C3 H3C 109.5 . . ?
H3A C3 H3C 109.5 . . ?
H3B C3 H3C 109.5 . . ?
C1 C4 H4A 109.5 . . ?
C1 C4 H4B 109.5 . . ?
H4A C4 H4B 109.5 . . ?
C1 C4 H4C 109.5 . . ?
H4A C4 H4C 109.5 . . ?
H4B C4 H4C 109.5 . . ?
C6 C5 C8 110.12(18) . . ?
C6 C5 C7 109.87(17) . . ?
C8 C5 C7 110.64(18) . . ?
C6 C5 P3 114.67(13) . . ?
C8 C5 P3 105.51(13) . . ?
C7 C5 P3 105.89(15) . . ?
C5 C6 H6A 109.5 . . ?
C5 C6 H6B 109.5 . . ?
H6A C6 H6B 109.5 . . ?
C5 C6 H6C 109.5 . . ?
H6A C6 H6C 109.5 . . ?
H6B C6 H6C 109.5 . . ?
C5 C7 H7A 109.5 . . ?
C5 C7 H7B 109.5 . . ?
H7A C7 H7B 109.5 . . ?
C5 C7 H7C 109.5 . . ?
H7A C7 H7C 109.5 . . ?
H7B C7 H7C 109.5 . . ?
C5 C8 H8A 109.5 . . ?
C5 C8 H8B 109.5 . . ?
H8A C8 H8B 109.5 . . ?
C5 C8 H8C 109.5 . . ?
H8A C8 H8C 109.5 . . ?
H8B C8 H8C 109.5 . . ?
C10 C9 C12 108.98(15) . . ?
C10 C9 C11 109.50(16) . . ?
C12 C9 C11 110.31(17) . . ?
C10 C9 P4 114.22(12) . . ?
C12 C9 P4 107.88(11) . . ?
C11 C9 P4 105.89(12) . . ?
C9 C10 H10A 109.5 . . ?
C9 C10 H10B 109.5 . . ?
H10A C10 H10B 109.5 . . ?
C9 C10 H10C 109.5 . . ?
H10A C10 H10C 109.5 . . ?
H10B C10 H10C 109.5 . . ?
C9 C11 H11A 109.5 . . ?
C9 C11 H11B 109.5 . . ?
H11A C11 H11B 109.5 . . ?
C9 C11 H11C 109.5 . . ?
H11A C11 H11C 109.5 . . ?
H11B C11 H11C 109.5 . . ?
C9 C12 H12A 109.5 . . ?
C9 C12 H12B 109.5 . . ?
H12A C12 H12B 109.5 . . ?
C9 C12 H12C 109.5 . . ?
H12A C12 H12C 109.5 . . ?
H12B C12 H12C 109.5 . . ?
C16 C13 C15 110.14(15) . . ?
C16 C13 C14 110.03(16) . . ?
C15 C13 C14 109.24(15) . . ?
C16 C13 P6 114.63(13) . . ?
C15 C13 P6 105.96(13) . . ?
C14 C13 P6 106.63(13) . . ?
C13 C14 H14A 109.5 . . ?
C13 C14 H14B 109.5 . . ?
H14A C14 H14B 109.5 . . ?
C13 C14 H14C 109.5 . . ?
H14A C14 H14C 109.5 . . ?
H14B C14 H14C 109.5 . . ?
C13 C15 H15A 109.5 . . ?
C13 C15 H15B 109.5 . . ?
H15A C15 H15B 109.5 . . ?
C13 C15 H15C 109.5 . . ?
H15A C15 H15C 109.5 . . ?
H15B C15 H15C 109.5 . . ?
C13 C16 H16A 109.5 . . ?
C13 C16 H16B 109.5 . . ?
H16A C16 H16B 109.5 . . ?
C13 C16 H16C 109.5 . . ?
H16A C16 H16C 109.5 . . ?
H16B C16 H16C 109.5 . . ?
C18 C17 C19 110.26(15) . . ?
C18 C17 C20 109.41(16) . . ?
C19 C17 C20 110.03(15) . . ?
C18 C17 P7 114.83(11) . . ?
C19 C17 P7 106.45(13) . . ?
C20 C17 P7 105.70(12) . . ?
C17 C18 H18A 109.5 . . ?
C17 C18 H18B 109.5 . . ?
H18A C18 H18B 109.5 . . ?
C17 C18 H18C 109.5 . . ?
H18A C18 H18C 109.5 . . ?
H18B C18 H18C 109.5 . . ?
C17 C19 H19A 109.5 . . ?
C17 C19 H19B 109.5 . . ?
H19A C19 H19B 109.5 . . ?
C17 C19 H19C 109.5 . . ?
H19A C19 H19C 109.5 . . ?
H19B C19 H19C 109.5 . . ?
C17 C20 H20A 109.5 . . ?
C17 C20 H20B 109.5 . . ?
H20A C20 H20B 109.5 . . ?
C17 C20 H20C 109.5 . . ?
H20A C20 H20C 109.5 . . ?
H20B C20 H20C 109.5 . . ?
C23 C21 C24 109.83(16) . . ?
C23 C21 C22 108.49(16) . . ?
C24 C21 C22 111.00(18) . . ?
C23 C21 P8 114.51(13) . . ?
C24 C21 P8 105.72(12) . . ?
C22 C21 P8 107.27(12) . . ?
C21 C22 H22A 109.5 . . ?
C21 C22 H22B 109.5 . . ?
H22A C22 H22B 109.5 . . ?
C21 C22 H22C 109.5 . . ?
H22A C22 H22C 109.5 . . ?
H22B C22 H22C 109.5 . . ?
C21 C23 H23A 109.5 . . ?
C21 C23 H23B 109.5 . . ?
H23A C23 H23B 109.5 . . ?
C21 C23 H23C 109.5 . . ?
H23A C23 H23C 109.5 . . ?
H23B C23 H23C 109.5 . . ?
C21 C24 H24A 109.5 . . ?
C21 C24 H24B 109.5 . . ?
H24A C24 H24B 109.5 . . ?
C21 C24 H24C 109.5 . . ?
H24A C24 H24C 109.5 . . ?
H24B C24 H24C 109.5 . . ?
C26 C25 C27 109.77(16) . . ?
C26 C25 C28 109.71(15) . . ?
C27 C25 C28 109.83(16) . . ?
C26 C25 P10 105.79(12) . . ?
C27 C25 P10 114.95(12) . . ?
C28 C25 P10 106.62(13) . . ?
C25 C26 H26A 109.5 . . ?
C25 C26 H26B 109.5 . . ?
H26A C26 H26B 109.5 . . ?
C25 C26 H26C 109.5 . . ?
H26A C26 H26C 109.5 . . ?
H26B C26 H26C 109.5 . . ?
C25 C27 H27A 109.5 . . ?
C25 C27 H27B 109.5 . . ?
H27A C27 H27B 109.5 . . ?
C25 C27 H27C 109.5 . . ?
H27A C27 H27C 109.5 . . ?
H27B C27 H27C 109.5 . . ?
C25 C28 H28A 109.5 . . ?
C25 C28 H28B 109.5 . . ?
H28A C28 H28B 109.5 . . ?
C25 C28 H28C 109.5 . . ?
H28A C28 H28C 109.5 . . ?
H28B C28 H28C 109.5 . . ?
C32 C29 C31 109.40(15) . . ?
C32 C29 C30 110.14(15) . . ?
C31 C29 C30 110.31(16) . . ?
C32 C29 P11 114.62(12) . . ?
C31 C29 P11 106.15(11) . . ?
C30 C29 P11 106.11(12) . . ?
C29 C30 H30A 109.5 . . ?
C29 C30 H30B 109.5 . . ?
H30A C30 H30B 109.5 . . ?
C29 C30 H30C 109.5 . . ?
H30A C30 H30C 109.5 . . ?
H30B C30 H30C 109.5 . . ?
C29 C31 H31A 109.5 . . ?
C29 C31 H31B 109.5 . . ?
H31A C31 H31B 109.5 . . ?
C29 C31 H31C 109.5 . . ?
H31A C31 H31C 109.5 . . ?
H31B C31 H31C 109.5 . . ?
C29 C32 H32A 109.5 . . ?
C29 C32 H32B 109.5 . . ?
H32A C32 H32B 109.5 . . ?
C29 C32 H32C 109.5 . . ?
H32A C32 H32C 109.5 . . ?
H32B C32 H32C 109.5 . . ?
C34 C33 C36 109.22(16) . . ?
C34 C33 C35 109.82(17) . . ?
C36 C33 C35 109.94(17) . . ?
C34 C33 P12 114.59(12) . . ?
C36 C33 P12 108.06(12) . . ?
C35 C33 P12 105.10(12) . . ?
C33 C34 H34A 109.5 . . ?
C33 C34 H34B 109.5 . . ?
H34A C34 H34B 109.5 . . ?
C33 C34 H34C 109.5 . . ?
H34A C34 H34C 109.5 . . ?
H34B C34 H34C 109.5 . . ?
C33 C35 H35A 109.5 . . ?
C33 C35 H35B 109.5 . . ?
H35A C35 H35B 109.5 . . ?
C33 C35 H35C 109.5 . . ?
H35A C35 H35C 109.5 . . ?
H35B C35 H35C 109.5 . . ?
C33 C36 H36A 109.5 . . ?
C33 C36 H36B 109.5 . . ?
H36A C36 H36B 109.5 . . ?
C33 C36 H36C 109.5 . . ?
H36A C36 H36C 109.5 . . ?
H36B C36 H36C 109.5 . . ?

loop_
_geom_bond_atom_site_label_1
_geom_bond_atom_site_label_2
_geom_bond_distance
_geom_bond_site_symmetry_2
_geom_bond_publ_flag
As1 P5 2.3529(4) . ?
As1 P9 2.3562(4) . ?
As1 P1 2.3565(4) . ?
P1 P4 2.2148(6) . ?
P1 P2 2.2292(6) . ?
P2 C1 1.8927(18) . ?
P2 P3 2.2158(7) . ?
P3 C5 1.888(2) . ?
P3 P4 2.2145(6) . ?
P4 C9 1.8905(16) . ?
P5 P8 2.2172(5) . ?
P5 P6 2.2285(6) . ?
P6 C13 1.8865(18) . ?
P6 P7 2.2132(6) . ?
P7 C17 1.8864(17) . ?
P7 P8 2.2152(6) . ?
P8 C21 1.8917(16) . ?
P9 P12 2.2162(5) . ?
P9 P10 2.2316(6) . ?
P10 C25 1.8884(17) . ?
P10 P11 2.2148(6) . ?
P11 C29 1.8892(17) . ?
P11 P12 2.2164(6) . ?
P12 C33 1.8899(16) . ?
C1 C3 1.522(3) . ?
C1 C2 1.525(3) . ?
C1 C4 1.529(2) . ?
C2 H2A 0.9800 . ?
C2 H2B 0.9800 . ?
C2 H2C 0.9800 . ?
C3 H3A 0.9800 . ?
C3 H3B 0.9800 . ?
C3 H3C 0.9800 . ?
C4 H4A 0.9800 . ?
C4 H4B 0.9800 . ?
C4 H4C 0.9800 . ?
C5 C6 1.523(3) . ?
C5 C8 1.527(3) . ?
C5 C7 1.531(3) . ?
C6 H6A 0.9800 . ?
C6 H6B 0.9800 . ?
C6 H6C 0.9800 . ?
C7 H7A 0.9800 . ?
C7 H7B 0.9800 . ?
C7 H7C 0.9800 . ?
C8 H8A 0.9800 . ?
C8 H8B 0.9800 . ?
C8 H8C 0.9800 . ?
C9 C10 1.521(2) . ?
C9 C12 1.523(2) . ?
C9 C11 1.527(3) . ?
C10 H10A 0.9800 . ?
C10 H10B 0.9800 . ?
C10 H10C 0.9800 . ?
C11 H11A 0.9800 . ?
C11 H11B 0.9800 . ?
C11 H11C 0.9800 . ?
C12 H12A 0.9800 . ?
C12 H12B 0.9800 . ?
C12 H12C 0.9800 . ?
C13 C16 1.525(3) . ?
C13 C15 1.529(2) . ?
C13 C14 1.531(2) . ?
C14 H14A 0.9800 . ?
C14 H14B 0.9800 . ?
C14 H14C 0.9800 . ?
C15 H15A 0.9800 . ?
C15 H15B 0.9800 . ?
C15 H15C 0.9800 . ?
C16 H16A 0.9800 . ?
C16 H16B 0.9800 . ?
C16 H16C 0.9800 . ?
C17 C18 1.525(3) . ?
C17 C19 1.525(3) . ?
C17 C20 1.529(2) . ?
C18 H18A 0.9800 . ?
C18 H18B 0.9800 . ?
C18 H18C 0.9800 . ?
C19 H19A 0.9800 . ?
C19 H19B 0.9800 . ?
C19 H19C 0.9800 . ?
C20 H20A 0.9800 . ?
C20 H20B 0.9800 . ?
C20 H20C 0.9800 . ?
C21 C23 1.518(3) . ?
C21 C24 1.524(3) . ?
C21 C22 1.528(3) . ?
C22 H22A 0.9800 . ?
C22 H22B 0.9800 . ?
C22 H22C 0.9800 . ?
C23 H23A 0.9800 . ?
C23 H23B 0.9800 . ?
C23 H23C 0.9800 . ?
C24 H24A 0.9800 . ?
C24 H24B 0.9800 . ?
C24 H24C 0.9800 . ?
C25 C26 1.526(2) . ?
C25 C27 1.526(3) . ?
C25 C28 1.532(2) . ?
C26 H26A 0.9800 . ?
C26 H26B 0.9800 . ?
C26 H26C 0.9800 . ?
C27 H27A 0.9800 . ?
C27 H27B 0.9800 . ?
C27 H27C 0.9800 . ?
C28 H28A 0.9800 . ?
C28 H28B 0.9800 . ?
C28 H28C 0.9800 . ?
C29 C32 1.526(2) . ?
C29 C31 1.531(2) . ?
C29 C30 1.533(3) . ?
C30 H30A 0.9800 . ?
C30 H30B 0.9800 . ?
C30 H30C 0.9800 . ?
C31 H31A 0.9800 . ?
C31 H31B 0.9800 . ?
C31 H31C 0.9800 . ?
C32 H32A 0.9800 . ?
C32 H32B 0.9800 . ?
C32 H32C 0.9800 . ?
C33 C34 1.515(3) . ?
C33 C36 1.523(3) . ?
C33 C35 1.531(3) . ?
C34 H34A 0.9800 . ?
C34 H34B 0.9800 . ?
C34 H34C 0.9800 . ?
C35 H35A 0.9800 . ?
C35 H35B 0.9800 . ?
C35 H35C 0.9800 . ?
C36 H36A 0.9800 . ?
C36 H36B 0.9800 . ?
C36 H36C 0.9800 . ?
